data_1574517
loop_
_publ_author_name
'W\"ust, Leonie'
'Scheuring, Lea'
'Wellnitz, Tim'
'Radacki, Krzysztof'
'Braunschweig, Holger'

_publ_section_title
;
 Alkali metal salts of 1,2,3-benzodiazaborines: platforms for late-stage
 N-functionalization and metal complexation
;
_journal_issue 22
_journal_name_full 'Chemical Science'
_journal_page_first 9934
_journal_page_last 9942
_journal_paper_doi 10.1039/D5SC01395J
_journal_volume 16
_journal_year 2025
_chemical_formula_moiety 'C46 H44 B4 N4 O4, 3(C6 H6)'
_chemical_formula_sum 'C64 H62 B4 N4 O4'
_chemical_formula_weight 994.41
_space_group_crystal_system monoclinic
_space_group_IT_number 14
_space_group_name_Hall '-P 2yn'
_space_group_name_H-M_alt 'P 1 21/n 1'
_atom_sites_solution_hydrogens geom
_atom_sites_solution_primary dual
_atom_sites_solution_secondary difmap
_audit_creation_date 2023-12-07
_audit_creation_method 'CIF-fill 1.4p (K.Radacki, 2005-23)'
_audit_update_record
;
2025-02-20 deposited with the CCDC.	2025-04-21 downloaded from the CCDC.
;
_cell_angle_alpha 90
_cell_angle_beta 110.6070(10)
_cell_angle_gamma 90
_cell_formula_units_Z 4
_cell_length_a 14.94100(10)
_cell_length_b 18.70160(10)
_cell_length_c 20.44820(10)
_cell_measurement_reflns_used 47394
_cell_measurement_temperature 100(2)
_cell_measurement_theta_max 74.3180
_cell_measurement_theta_min 3.1350
_cell_volume 5348.07(6)
_computing_cell_refinement 'CrysAlisPro 1.171.43.89a (Rigaku OD, 2023)'
_computing_data_collection
;
 CrysAlisPro system (CCD 42.102a 64-bit (release 15-09-2023))
;
_computing_data_reduction 'CrysAlisPro 1.171.43.89a (Rigaku OD, 2023)'
_computing_molecular_graphics 'ShelXLe (Huebschle et all, 2011)'
_computing_publication_material 'SHELXL-2018/3 (Sheldrick, 2018)'
_computing_structure_refinement 'SHELXL-2018/3 (Sheldrick, 2018)'
_computing_structure_solution 'SHELXT 2018/2 (Sheldrick, 2018)''
_diffrn_ambient_environment N~2~
_diffrn_ambient_temperature 100(2)
_diffrn_detector HPA
_diffrn_detector_area_resol_mean 10.0
_diffrn_detector_type 'HyPix Arc150'
_diffrn_measured_fraction_theta_full 0.999
_diffrn_measured_fraction_theta_max 0.967
_diffrn_measurement_details
;
 List of Runs (angles in degrees, time in seconds):
 --------------------------------------------------------------------------
  1  \w     34.00  60.00   0.50    0.36    --   22.00  59.00  37.29   52
  2  \w     25.00  54.00   0.50    0.36    --   14.00  61.00 173.48   58
  3  \w     34.00  60.00   0.50    0.36    --   22.00  59.00  79.61   52
  4  \w     34.00  60.00   0.50    0.36    --   22.00  58.00   0.86   52
  5  \w     30.00  60.00   0.50    0.36    --   18.00  59.00 -34.60   60
  6  \w     34.00  60.00   0.50    0.36    --   22.00  59.00-112.74   52
  7  \w     34.00  60.00   0.50    0.36    --   22.00  58.00-156.52   52
  8  \w     34.00  60.00   0.50    0.36    --   22.00  57.00 -74.38   52
  9  \w     59.00  94.00   0.50    0.36    --   46.00  52.00  83.71   70
 10  \w     40.00  76.00   0.50    0.36    --   26.00  47.00 133.39   72
 11  \w     46.00 133.00   0.50    0.36    --   82.26  15.00  30.00  174
 12  \w     99.00 134.00   0.50    0.36    --   85.25  52.00  81.61   70
 13  \w    103.00 131.00   0.50    0.36    --   85.25 114.00 152.62   56
 14  \w     42.00  93.00   0.50    0.36    --   85.25 -98.00   1.20  102
 15  \w     40.00  90.00   0.50    0.36    --   82.26 -95.00 -30.00  100
 16  \w     40.00  90.00   0.50    0.36    --   82.26 -95.00 -60.00  100
 17  \w     40.00  90.00   0.50    0.36    --   82.26 -95.00-120.00  100
 18  \w     40.00  90.00   0.50    0.36    --   82.26 -95.00-180.00  100
 19  \w     40.00  90.00   0.50    0.36    --   82.26 -95.00-150.00  100
 20  \w     40.00  90.00   0.50    0.36    --   82.26 -95.00 -90.00  100
 21  \w     40.00  90.00   0.50    0.36    --   82.26 -95.00  30.00  100
 22  \w     40.00  90.00   0.50    0.36    --   82.26 -95.00  60.00  100
 23  \w     40.00  89.00   0.50    0.36    --   82.26 -94.00  70.00   98
 24  \w     29.00  78.00   0.50    0.36    --   71.26 -94.00  70.00   98
 25  \w     43.00  92.00   0.50    0.36    --   85.25 -94.00  90.03   98
 26  \w     42.00  93.00   0.50    0.36    --   85.25 -97.00 118.50  102
 27  \w     16.00  65.00   0.50    0.36    --   58.45 -94.00  70.00   98
 28  \w     -4.00  22.00   0.50    0.36    --  -10.00  76.00 174.07   52
 29  \w    -97.00 -33.00   0.50    0.36    --  -79.50 115.00 104.43  128
 30  \w    -97.00 -32.00   0.50    0.36    --  -78.00 114.00   0.05  130
 31  \w    -97.00 -32.00   0.50    0.36    --  -78.00 114.00 -68.61  130
 32  \w    -96.00 -34.00   0.50    0.36    --  -79.50 114.00-107.22  124
 33  \w    -77.00 -27.00   0.50    0.36    --  -69.85  94.00-178.00  100
 34  \w    -92.00 -35.00   0.50    0.36    --  -79.50 102.00-155.44  114
 35  \w    -83.00 -34.00   0.50    0.36    --  -76.37  94.00-178.00   98
 36  \w    -67.00 -18.00   0.50    0.36    --  -60.36  94.00-178.00   98
 37  \w    -99.00 -64.00   0.50    0.36    --  -50.00 -48.00 -67.19   70
 38  \w   -120.00 -86.00   0.50    0.36    --  -74.00 -60.00 -59.65   68
 39  \w   -124.00 -92.00   0.50    0.36    --  -79.50 -63.00  22.85   64
 40  \w   -120.00 -86.00   0.50    0.36    --  -74.00 -59.00  66.01   68
 41  \w    -87.00 -52.00   0.50    0.36    --  -38.00 -50.00 119.58   70
 42  \w    -94.00 -59.00   0.50    0.36    --  -46.00 -51.00 165.36   70
 43  \w   -124.00 -92.00   0.50    0.36    --  -79.50 -63.00 158.88   64
 44  \w   -116.00 -85.00   0.50    0.36    --  -70.00 -59.00 127.93   62
 45  \w   -117.00 -85.00   0.50    0.36    --  -70.00 -58.00 108.61   64
 46  \w   -121.00 -86.00   0.50    0.36    --  -74.00 -55.00 163.85   70
 47  \w   -125.00 -90.00   0.50    0.36    --  -78.00 -57.00 103.29   70
 48  \w   -117.00 -85.00   0.50    0.36    --  -70.00 -58.00  43.70   64
 49  \w   -122.00 -87.00   0.50    0.36    --  -74.00 -54.00-108.07   70
 50  \w   -102.00 -67.00   0.50    0.36    --  -54.00 -52.00 -85.64   70
 51  \w   -106.00 -71.00   0.50    0.36    --  -58.00 -52.00-120.71   70
 52  \w   -122.00 -87.00   0.50    0.36    --  -74.00 -54.00-136.56   70
 53  \w   -121.00 -86.00   0.50    0.36    --  -74.00 -57.00-173.87   70
 54  \w   -126.00 -91.00   0.50    0.36    --  -79.50 -58.00-150.79   70
 55  \w   -122.00 -87.00   0.50    0.36    --  -74.00 -52.00 -25.15   70
 56  \w   -128.00 -93.00   0.50    0.36    --  -79.50 -52.00  -5.52   70
 57  \w   -128.00 -93.00   0.50    0.36    --  -79.50 -49.00  45.82   70
 58  \w   -115.00 -80.00   0.50    0.36    --  -66.00 -49.00  71.03   70
 59  \w   -102.00 -67.00   0.50    0.36    --  -54.00 -52.00  -5.88   70
 60  \w   -131.00 -65.00   0.50    0.36    --  -79.50 -19.00-141.34  132
 61  \w   -130.00 -91.00   0.50    0.36    --  -79.50 -39.00-149.70   78
 62  \w   -128.00 -93.00   0.50    0.36    --  -79.50 -49.00-178.41   70
 63  \w   -125.00 -97.00   0.50    0.36    --  -79.50-113.00-152.52   56
 64  \w   -126.00 -87.00   0.50    0.36    --  -79.50-132.00 -27.58   78
 65  \w   -127.00 -90.00   0.50    0.36    --  -79.50-126.00  -0.32   74
 66  \w   -126.00 -93.00   0.50    0.36    --  -79.50-121.00 -60.23   66
 67  \w   -126.00 -92.00   0.50    0.36    --  -79.50-123.00  18.14   68
 68  \w   -126.00 -93.00   0.50    0.36    --  -79.50-121.00  85.48   66
 69  \w   -126.00 -92.00   0.50    0.36    --  -79.50-122.00 112.30   68
 70  \w   -126.00 -92.00   0.50    0.36    --  -79.50-123.00 179.24   68
;
_diffrn_measurement_device 'four-circle diffractometer'
_diffrn_measurement_device_type 'Rigaku XtaLAB Synergy-R'
_diffrn_measurement_method '\w scans'
_diffrn_orient_matrix_type
;
 CrysAlisPro convention (1999,Acta A55,543-557)
;
_diffrn_orient_matrix_UB_11 -0.0280215000
_diffrn_orient_matrix_UB_12 0.0685725000
_diffrn_orient_matrix_UB_13 -0.0442994000
_diffrn_orient_matrix_UB_21 0.0714709000
_diffrn_orient_matrix_UB_22 0.0431645000
_diffrn_orient_matrix_UB_23 0.0599176000
_diffrn_orient_matrix_UB_31 0.0790081000
_diffrn_orient_matrix_UB_32 -0.0147964000
_diffrn_orient_matrix_UB_33 -0.0304334000
_diffrn_radiation_monochromator 'multi-layer mirror'
_diffrn_radiation_probe x-ray
_diffrn_radiation_type CuK\a
_diffrn_radiation_wavelength 1.54184
_diffrn_radiation_xray_symbol K-L~2,3~
_diffrn_reflns_av_R_equivalents 0.0391
_diffrn_reflns_av_unetI/netI 0.0173
_diffrn_reflns_Laue_measured_fraction_full 0.999
_diffrn_reflns_Laue_measured_fraction_max 0.967
_diffrn_reflns_limit_h_max 18
_diffrn_reflns_limit_h_min -16
_diffrn_reflns_limit_k_max 23
_diffrn_reflns_limit_k_min -23
_diffrn_reflns_limit_l_max 24
_diffrn_reflns_limit_l_min -25
_diffrn_reflns_number 121072
_diffrn_reflns_point_group_measured_fraction_full 0.999
_diffrn_reflns_point_group_measured_fraction_max 0.967
_diffrn_reflns_theta_full 67.684
_diffrn_reflns_theta_max 75.701
_diffrn_reflns_theta_min 3.191
_diffrn_source 'rotating-anode X-ray tube'
_diffrn_source_type 'PhotonJet-R X-ray Source'
_exptl_absorpt_coefficient_mu 0.588
_exptl_absorpt_correction_T_max 1.000
_exptl_absorpt_correction_T_min 0.772
_exptl_absorpt_correction_type gaussian
_exptl_absorpt_process_details
;
 CrysAlisPro 1.171.43.89a (Rigaku Oxford Diffraction, 2023) Numerical 
 absorption correction based on gaussian integration over a multifaceted 
 crystal model Empirical absorption correction using spherical harmonics, 
 implemented in SCALE3 ABSPACK scaling algorithm.
;
_exptl_crystal_colour yellow
_exptl_crystal_density_diffrn 1.235
_exptl_crystal_description irregular
_exptl_crystal_F_000 2104
_exptl_crystal_preparation
;
 For data collection the crystal was immersed in a film of perfluoropolyether 
 oil, mounted on a polyimide loop and transferred to stream of cold nitrogen 
 (Oxford Cryostream 800).
;
_exptl_crystal_size_max 0.210
_exptl_crystal_size_mid 0.110
_exptl_crystal_size_min 0.070
_refine_diff_density_max 0.255
_refine_diff_density_min -0.226
_refine_diff_density_rms 0.039
_refine_ls_extinction_method none
_refine_ls_goodness_of_fit_ref 1.044
_refine_ls_hydrogen_treatment constr
_refine_ls_matrix_type full
_refine_ls_number_parameters 693
_refine_ls_number_reflns 10749
_refine_ls_number_restraints 0
_refine_ls_restrained_S_all 1.044
_refine_ls_R_factor_all 0.0450
_refine_ls_R_factor_gt 0.0379
_refine_ls_shift/su_max 0.001
_refine_ls_shift/su_mean 0.000
_refine_ls_structure_factor_coef Fsqd
_refine_ls_weighting_details
;
 w=1/[\s^2^(Fo^2^)+(0.0480P)^2^+1.8093P] where P=(Fo^2^+2Fc^2^)/3
;
_refine_ls_weighting_scheme calc
_refine_ls_wR_factor_gt 0.0947
_refine_ls_wR_factor_ref 0.0996
_reflns_Friedel_coverage 0.000
_reflns_number_gt 9389
_reflns_number_total 10749
_reflns_threshold_expression 'I > 2\s(I)'
_cod_data_source_file d5sc01395j2.cif
_cod_data_source_block 6-BCat
_cod_depositor_comments 'Adding full bibliography for 1574505--1574520.cif.'
_cod_original_sg_symbol_H-M 'P 21/n'
_cod_database_code 1574517
_shelx_shelxl_version_number 2018/3
_shelx_space_group_comment
;
 The symmetry employed for this shelxl refinement is uniquely defined by the 
 following loop, which should always be used as a source of symmetry 
 information in preference to the above space-group names. They are only 
 intended as comments.
;
_shelx_estimated_absorpt_t_min 0.886
_shelx_estimated_absorpt_t_max 0.960

loop_
_space_group_symop_operation_xyz
'x, y, z'
'-x+1/2, y+1/2, -z+1/2'
'-x, -y, -z'
'x-1/2, -y-1/2, z-1/2'

loop_
_atom_site_label
_atom_site_type_symbol
_atom_site_fract_x
_atom_site_fract_y
_atom_site_fract_z
_atom_site_U_iso_or_equiv
_atom_site_adp_type
_atom_site_occupancy
_atom_site_site_symmetry_order
_atom_site_calc_flag
_atom_site_refinement_flags_posn
_atom_site_refinement_flags_adp
_atom_site_refinement_flags_occupancy
_atom_site_disorder_assembly
_atom_site_disorder_group
N1_1 N 0.30416(7) 0.73261(5) 0.55091(5) 0.0182(2) Uani 1 1 d . . . . .
C1_1 C 0.28266(8) 0.68992(6) 0.65236(6) 0.0200(2) Uani 1 1 d . . . . .
H1_1 H 0.239648 0.679435 0.675952 0.024 Uiso 1 1 calc R U . . .
B1_1 B 0.40547(9) 0.72234(7) 0.57933(7) 0.0199(3) Uani 1 1 d . . . . .
N2_1 N 0.24816(7) 0.72102(5) 0.59144(5) 0.0184(2) Uani 1 1 d . . . . .
C2_1 C 0.38087(8) 0.67056(6) 0.68602(6) 0.0206(2) Uani 1 1 d . . . . .
C3_1 C 0.44586(8) 0.68999(6) 0.65338(6) 0.0206(2) Uani 1 1 d . . . . .
C4_1 C 0.54373(9) 0.67825(7) 0.68982(6) 0.0242(3) Uani 1 1 d . . . . .
H4_1 H 0.589027 0.691535 0.669045 0.029 Uiso 1 1 calc R U . . .
C5_1 C 0.57489(9) 0.64760(7) 0.75557(7) 0.0272(3) Uani 1 1 d . . . . .
H5_1 H 0.641293 0.640088 0.779621 0.033 Uiso 1 1 calc R U . . .
C6_1 C 0.50913(9) 0.62759(7) 0.78682(6) 0.0265(3) Uani 1 1 d . . . . .
H6_1 H 0.531066 0.606067 0.831779 0.032 Uiso 1 1 calc R U . . .
C7_1 C 0.41245(9) 0.63893(7) 0.75270(6) 0.0239(3) Uani 1 1 d . . . . .
H7_1 H 0.367811 0.625529 0.774025 0.029 Uiso 1 1 calc R U . . .
N1_2 N 0.08874(7) 0.74647(5) 0.49326(5) 0.0181(2) Uani 1 1 d . . . . .
C1_2 C 0.09956(8) 0.71025(6) 0.38631(6) 0.0195(2) Uani 1 1 d . . . . .
H1_2 H 0.138857 0.701841 0.359311 0.023 Uiso 1 1 calc R U . . .
B1_2 B -0.01372(9) 0.74507(7) 0.46601(7) 0.0193(3) Uani 1 1 d . . . . .
N2_2 N 0.14089(7) 0.73244(5) 0.45034(5) 0.0181(2) Uani 1 1 d . . . . .
C2_2 C -0.00084(8) 0.69770(6) 0.35386(6) 0.0197(2) Uani 1 1 d . . . . .
C3_2 C -0.06057(8) 0.71498(6) 0.39162(6) 0.0198(2) Uani 1 1 d . . . . .
C4_2 C -0.15919(8) 0.70318(6) 0.35929(6) 0.0222(2) Uani 1 1 d . . . . .
H4_2 H -0.201097 0.714700 0.383531 0.027 Uiso 1 1 calc R U . . .
C5_2 C -0.19598(8) 0.67506(7) 0.29278(6) 0.0244(3) Uani 1 1 d . . . . .
H5_2 H -0.262696 0.666312 0.272106 0.029 Uiso 1 1 calc R U . . .
C6_2 C -0.13581(9) 0.65931(7) 0.25550(6) 0.0243(3) Uani 1 1 d . . . . .
H6_2 H -0.161987 0.640642 0.209442 0.029 Uiso 1 1 calc R U . . .
C7_2 C -0.03883(9) 0.67076(6) 0.28532(6) 0.0224(2) Uani 1 1 d . . . . .
H7_2 H 0.002019 0.660583 0.259888 0.027 Uiso 1 1 calc R U . . .
C1_3 C 0.47185(8) 0.74621(6) 0.53833(6) 0.0200(2) Uani 1 1 d . . . . .
C2_3 C 0.50433(8) 0.69682(7) 0.49980(6) 0.0219(2) Uani 1 1 d . . . . .
C3_3 C 0.56163(8) 0.71996(7) 0.46261(6) 0.0247(3) Uani 1 1 d . . . . .
C4_3 C 0.58716(9) 0.79171(7) 0.46576(7) 0.0266(3) Uani 1 1 d . . . . .
H4_3 H 0.626128 0.807339 0.440516 0.032 Uiso 1 1 calc R U . . .
C5_3 C 0.55774(8) 0.84127(7) 0.50447(6) 0.0246(3) Uani 1 1 d . . . . .
C6_3 C 0.49945(8) 0.81843(6) 0.54113(6) 0.0215(2) Uani 1 1 d . . . . .
C7_3 C 0.47368(9) 0.61952(7) 0.49567(7) 0.0285(3) Uani 1 1 d . . . . .
H7A_3 H 0.529522 0.588544 0.504056 0.043 Uiso 1 1 calc R U . . .
H7B_3 H 0.426743 0.609686 0.449163 0.043 Uiso 1 1 calc R U . . .
H7C_3 H 0.444868 0.610148 0.531098 0.043 Uiso 1 1 calc R U . . .
C8_3 C 0.59549(10) 0.66885(8) 0.41924(8) 0.0354(3) Uani 1 1 d . . . . .
H8A_3 H 0.624219 0.695877 0.390574 0.053 Uiso 1 1 calc R U . . .
H8B_3 H 0.541069 0.641148 0.388826 0.053 Uiso 1 1 calc R U . . .
H8C_3 H 0.643192 0.636308 0.450120 0.053 Uiso 1 1 calc R U . . .
C9_3 C 0.58596(10) 0.91848(7) 0.50472(8) 0.0337(3) Uani 1 1 d . . . . .
H9A_3 H 0.609232 0.936483 0.552809 0.050 Uiso 1 1 calc R U . . .
H9B_3 H 0.530348 0.946541 0.476578 0.050 Uiso 1 1 calc R U . . .
H9C_3 H 0.636703 0.922741 0.484946 0.050 Uiso 1 1 calc R U . . .
C10_3 C 0.46597(9) 0.87222(7) 0.58282(7) 0.0268(3) Uani 1 1 d . . . . .
H10A_3 H 0.521564 0.894598 0.617912 0.040 Uiso 1 1 calc R U . . .
H10B_3 H 0.427438 0.847885 0.606185 0.040 Uiso 1 1 calc R U . . .
H10C_3 H 0.427219 0.909022 0.551371 0.040 Uiso 1 1 calc R U . . .
C1_4 C -0.07532(8) 0.77696(6) 0.50755(6) 0.0196(2) Uani 1 1 d . . . . .
C2_4 C -0.12286(8) 0.73270(7) 0.54068(6) 0.0221(2) Uani 1 1 d . . . . .
C3_4 C -0.17831(8) 0.76352(7) 0.57600(6) 0.0259(3) Uani 1 1 d . . . . .
C4_4 C -0.18415(9) 0.83764(7) 0.57797(7) 0.0280(3) Uani 1 1 d . . . . .
H4_4 H -0.221495 0.858456 0.602184 0.034 Uiso 1 1 calc R U . . .
C5_4 C -0.13777(8) 0.88258(7) 0.54608(6) 0.0252(3) Uani 1 1 d . . . . .
C6_4 C -0.08422(8) 0.85168(7) 0.50907(6) 0.0215(2) Uani 1 1 d . . . . .
C7_4 C -0.11215(9) 0.65245(7) 0.53962(7) 0.0274(3) Uani 1 1 d . . . . .
H7A_4 H -0.087935 0.634306 0.587648 0.041 Uiso 1 1 calc R U . . .
H7B_4 H -0.067102 0.640219 0.516241 0.041 Uiso 1 1 calc R U . . .
H7C_4 H -0.174467 0.630748 0.514287 0.041 Uiso 1 1 calc R U . . .
C8_4 C -0.22960(10) 0.71806(9) 0.61268(7) 0.0361(3) Uani 1 1 d . . . . .
H8A_4 H -0.266600 0.748894 0.632513 0.054 Uiso 1 1 calc R U . . .
H8B_4 H -0.182691 0.690865 0.650212 0.054 Uiso 1 1 calc R U . . .
H8C_4 H -0.272825 0.684905 0.579124 0.054 Uiso 1 1 calc R U . . .
C9_4 C -0.14334(10) 0.96250(8) 0.55311(8) 0.0349(3) Uani 1 1 d . . . . .
H9A_4 H -0.078567 0.982426 0.571341 0.052 Uiso 1 1 calc R U . . .
H9B_4 H -0.176861 0.973636 0.585319 0.052 Uiso 1 1 calc R U . . .
H9C_4 H -0.178196 0.983418 0.507231 0.052 Uiso 1 1 calc R U . . .
C10_4 C -0.03619(9) 0.89950(7) 0.47169(6) 0.0251(3) Uani 1 1 d . . . . .
H10A_4 H -0.081794 0.935582 0.444625 0.038 Uiso 1 1 calc R U . . .
H10B_4 H -0.014438 0.870641 0.440145 0.038 Uiso 1 1 calc R U . . .
H10C_4 H 0.018812 0.923285 0.506053 0.038 Uiso 1 1 calc R U . . .
O1_5 O 0.29165(5) 0.72432(4) 0.42689(4) 0.01971(17) Uani 1 1 d . . . . .
C1_5 C 0.31347(8) 0.77942(6) 0.39060(6) 0.0205(2) Uani 1 1 d . . . . .
B1_5 B 0.25248(9) 0.75761(7) 0.47479(7) 0.0184(3) Uani 1 1 d . . . . .
O2_5 O 0.25454(6) 0.83481(4) 0.46572(4) 0.02027(17) Uani 1 1 d . . . . .
C2_5 C 0.29169(8) 0.84467(6) 0.41387(6) 0.0208(2) Uani 1 1 d . . . . .
C3_5 C 0.30973(9) 0.90850(7) 0.38709(6) 0.0257(3) Uani 1 1 d . . . . .
H3_5 H 0.295080 0.953094 0.403184 0.031 Uiso 1 1 calc R U . . .
C4_5 C 0.35052(9) 0.90479(8) 0.33519(7) 0.0311(3) Uani 1 1 d . . . . .
H4_5 H 0.363860 0.947738 0.315557 0.037 Uiso 1 1 calc R U . . .
C5_5 C 0.37179(9) 0.83970(8) 0.31193(7) 0.0316(3) Uani 1 1 d . . . . .
H5_5 H 0.399570 0.838835 0.276689 0.038 Uiso 1 1 calc R U . . .
C6_5 C 0.35314(9) 0.77499(7) 0.33939(6) 0.0264(3) Uani 1 1 d . . . . .
H6_5 H 0.367249 0.730188 0.323355 0.032 Uiso 1 1 calc R U . . .
O1_6 O 0.09861(5) 0.74090(4) 0.61639(4) 0.01947(17) Uani 1 1 d . . . . .
C1_6 C 0.08870(8) 0.80136(6) 0.65139(6) 0.0202(2) Uani 1 1 d . . . . .
B1_6 B 0.14783(9) 0.76337(7) 0.57011(7) 0.0185(3) Uani 1 1 d . . . . .
O2_6 O 0.17078(6) 0.83941(4) 0.58323(4) 0.01980(17) Uani 1 1 d . . . . .
C2_6 C 0.13166(8) 0.85943(6) 0.63161(6) 0.0204(2) Uani 1 1 d . . . . .
C3_6 C 0.13115(9) 0.92668(7) 0.65889(6) 0.0252(3) Uani 1 1 d . . . . .
H3_6 H 0.160808 0.966182 0.645497 0.030 Uiso 1 1 calc R U . . .
C4_6 C 0.08475(9) 0.93406(7) 0.70738(7) 0.0303(3) Uani 1 1 d . . . . .
H4_6 H 0.082618 0.979691 0.727203 0.036 Uiso 1 1 calc R U . . .
C5_6 C 0.04206(9) 0.87638(8) 0.72696(6) 0.0300(3) Uani 1 1 d . . . . .
H5_6 H 0.011246 0.883196 0.759969 0.036 Uiso 1 1 calc R U . . .
C6_6 C 0.04327(8) 0.80792(7) 0.69909(6) 0.0249(3) Uani 1 1 d . . . . .
H6_6 H 0.014175 0.768104 0.712508 0.030 Uiso 1 1 calc R U . . .
C1_7 C 0.21689(12) 0.55459(7) 0.50589(8) 0.0385(3) Uani 1 1 d . . . . .
H1_7 H 0.228269 0.575213 0.467083 0.046 Uiso 1 1 calc R U . . .
C2_7 C 0.12837(12) 0.56122(8) 0.51232(8) 0.0409(4) Uani 1 1 d . . . . .
H2_7 H 0.078142 0.585352 0.477237 0.049 Uiso 1 1 calc R U . . .
C3_7 C 0.11278(13) 0.53281(8) 0.56970(10) 0.0473(4) Uani 1 1 d . . . . .
H3_7 H 0.052091 0.537812 0.574454 0.057 Uiso 1 1 calc R U . . .
C4_7 C 0.18572(14) 0.49707(9) 0.62018(9) 0.0495(4) Uani 1 1 d . . . . .
H4_7 H 0.175588 0.478034 0.660080 0.059 Uiso 1 1 calc R U . . .
C5_7 C 0.27270(12) 0.48913(8) 0.61260(8) 0.0440(4) Uani 1 1 d . . . . .
H5_7 H 0.322322 0.463521 0.646767 0.053 Uiso 1 1 calc R U . . .
C6_7 C 0.28854(11) 0.51799(8) 0.55593(9) 0.0408(3) Uani 1 1 d . . . . .
H6_7 H 0.349231 0.512652 0.551249 0.049 Uiso 1 1 calc R U . . .
C1_8 C 0.16464(10) 0.63787(8) 0.78931(8) 0.0354(3) Uani 1 1 d . . . . .
H1_8 H 0.195788 0.681748 0.787627 0.042 Uiso 1 1 calc R U . . .
C2_8 C 0.08826(10) 0.61531(8) 0.73191(7) 0.0336(3) Uani 1 1 d . . . . .
H2_8 H 0.067625 0.643188 0.690426 0.040 Uiso 1 1 calc R U . . .
C3_8 C 0.04218(11) 0.55221(8) 0.73512(7) 0.0355(3) Uani 1 1 d . . . . .
H3_8 H -0.010612 0.536958 0.695856 0.043 Uiso 1 1 calc R U . . .
C4_8 C 0.07217(12) 0.51119(8) 0.79485(8) 0.0382(3) Uani 1 1 d . . . . .
H4_8 H 0.039574 0.468109 0.796911 0.046 Uiso 1 1 calc R U . . .
C5_8 C 0.14934(12) 0.53260(9) 0.85154(8) 0.0416(4) Uani 1 1 d . . . . .
H5_8 H 0.170975 0.503677 0.892310 0.050 Uiso 1 1 calc R U . . .
C6_8 C 0.19562(10) 0.59633(9) 0.84927(8) 0.0406(4) Uani 1 1 d . . . . .
H6_8 H 0.248343 0.611462 0.888655 0.049 Uiso 1 1 calc R U . . .
C1_9 C 0.67359(11) 0.51945(8) 0.66534(8) 0.0405(3) Uani 1 1 d . . . . .
H1_9 H 0.636755 0.559295 0.641867 0.049 Uiso 1 1 calc R U . . .
C2_9 C 0.64248(11) 0.47832(8) 0.70894(9) 0.0417(4) Uani 1 1 d . . . . .
H2_9 H 0.584498 0.489980 0.715761 0.050 Uiso 1 1 calc R U . . .
C3_9 C 0.69559(12) 0.42008(9) 0.74277(8) 0.0427(4) Uani 1 1 d . . . . .
H3_9 H 0.674033 0.391505 0.772691 0.051 Uiso 1 1 calc R U . . .
C4_9 C 0.78028(11) 0.40341(8) 0.73299(8) 0.0423(4) Uani 1 1 d . . . . .
H4_9 H 0.817037 0.363456 0.756262 0.051 Uiso 1 1 calc R U . . .
C5_9 C 0.81120(11) 0.44505(8) 0.68929(9) 0.0397(3) Uani 1 1 d . . . . .
H5_9 H 0.869252 0.433679 0.682456 0.048 Uiso 1 1 calc R U . . .
C6_9 C 0.75790(11) 0.50309(8) 0.65560(8) 0.0388(3) Uani 1 1 d . . . . .
H6_9 H 0.779320 0.531775 0.625680 0.047 Uiso 1 1 calc R U . . .

loop_
_atom_site_aniso_label
_atom_site_aniso_U_11
_atom_site_aniso_U_22
_atom_site_aniso_U_33
_atom_site_aniso_U_23
_atom_site_aniso_U_13
_atom_site_aniso_U_12
N1_1 0.0168(5) 0.0212(5) 0.0173(5) 0.0000(4) 0.0071(4) -0.0005(4)
C1_1 0.0207(6) 0.0202(6) 0.0184(5) 0.0001(4) 0.0061(4) -0.0007(4)
B1_1 0.0191(6) 0.0182(6) 0.0203(6) -0.0035(5) 0.0042(5) 0.0003(5)
N2_1 0.0171(5) 0.0204(5) 0.0175(5) -0.0009(4) 0.0060(4) -0.0011(4)
C2_1 0.0212(6) 0.0195(6) 0.0192(5) -0.0014(4) 0.0045(5) 0.0013(4)
C3_1 0.0200(6) 0.0195(6) 0.0210(6) -0.0027(4) 0.0056(5) 0.0014(4)
C4_1 0.0206(6) 0.0281(6) 0.0222(6) -0.0023(5) 0.0055(5) 0.0021(5)
C5_1 0.0225(6) 0.0303(7) 0.0242(6) -0.0012(5) 0.0025(5) 0.0063(5)
C6_1 0.0298(6) 0.0258(6) 0.0199(6) 0.0026(5) 0.0036(5) 0.0064(5)
C7_1 0.0261(6) 0.0236(6) 0.0214(6) 0.0003(5) 0.0076(5) 0.0026(5)
N1_2 0.0166(5) 0.0209(5) 0.0172(5) -0.0006(4) 0.0065(4) -0.0001(4)
C1_2 0.0204(6) 0.0192(6) 0.0183(5) -0.0002(4) 0.0059(4) 0.0004(4)
B1_2 0.0187(6) 0.0182(6) 0.0190(6) 0.0027(5) 0.0042(5) -0.0010(5)
N2_2 0.0170(5) 0.0197(5) 0.0178(5) 0.0003(4) 0.0065(4) 0.0001(4)
C2_2 0.0192(5) 0.0181(5) 0.0195(5) 0.0010(4) 0.0042(4) -0.0001(4)
C3_2 0.0185(5) 0.0188(6) 0.0204(6) 0.0020(4) 0.0046(4) 0.0001(4)
C4_2 0.0191(6) 0.0238(6) 0.0224(6) 0.0008(5) 0.0056(5) 0.0008(5)
C5_2 0.0177(5) 0.0261(6) 0.0240(6) 0.0015(5) 0.0007(5) -0.0014(5)
C6_2 0.0241(6) 0.0246(6) 0.0191(6) -0.0021(5) 0.0013(5) -0.0011(5)
C7_2 0.0218(6) 0.0238(6) 0.0201(6) -0.0011(5) 0.0054(5) 0.0010(5)
C1_3 0.0152(5) 0.0236(6) 0.0183(5) -0.0001(4) 0.0023(4) 0.0014(4)
C2_3 0.0169(5) 0.0257(6) 0.0207(6) -0.0015(5) 0.0037(4) 0.0016(5)
C3_3 0.0185(6) 0.0329(7) 0.0222(6) -0.0032(5) 0.0065(5) 0.0020(5)
C4_3 0.0200(6) 0.0360(7) 0.0250(6) 0.0011(5) 0.0094(5) -0.0018(5)
C5_3 0.0185(6) 0.0275(6) 0.0255(6) 0.0007(5) 0.0049(5) -0.0015(5)
C6_3 0.0160(5) 0.0245(6) 0.0212(6) -0.0011(5) 0.0031(4) 0.0004(4)
C7_3 0.0289(7) 0.0254(6) 0.0324(7) -0.0042(5) 0.0123(5) 0.0017(5)
C8_3 0.0330(7) 0.0429(8) 0.0357(7) -0.0086(6) 0.0187(6) 0.0003(6)
C9_3 0.0302(7) 0.0301(7) 0.0428(8) 0.0003(6) 0.0154(6) -0.0056(6)
C10_3 0.0250(6) 0.0248(6) 0.0307(6) -0.0055(5) 0.0100(5) -0.0024(5)
C1_4 0.0147(5) 0.0244(6) 0.0166(5) 0.0001(4) 0.0016(4) 0.0001(4)
C2_4 0.0158(5) 0.0285(6) 0.0191(5) 0.0012(5) 0.0025(4) -0.0010(5)
C3_4 0.0175(6) 0.0379(7) 0.0213(6) 0.0014(5) 0.0056(5) -0.0001(5)
C4_4 0.0194(6) 0.0398(8) 0.0247(6) -0.0038(5) 0.0077(5) 0.0053(5)
C5_4 0.0188(6) 0.0296(7) 0.0237(6) -0.0025(5) 0.0033(5) 0.0043(5)
C6_4 0.0174(5) 0.0255(6) 0.0184(5) -0.0003(4) 0.0024(4) 0.0010(4)
C7_4 0.0243(6) 0.0285(7) 0.0288(6) 0.0042(5) 0.0086(5) -0.0027(5)
C8_4 0.0286(7) 0.0514(9) 0.0315(7) 0.0068(6) 0.0145(6) -0.0002(6)
C9_4 0.0308(7) 0.0323(7) 0.0408(8) -0.0059(6) 0.0116(6) 0.0073(6)
C10_4 0.0250(6) 0.0224(6) 0.0261(6) 0.0027(5) 0.0066(5) 0.0021(5)
O1_5 0.0185(4) 0.0219(4) 0.0187(4) -0.0004(3) 0.0065(3) -0.0011(3)
C1_5 0.0157(5) 0.0263(6) 0.0169(5) 0.0021(4) 0.0024(4) -0.0028(4)
B1_5 0.0161(6) 0.0212(6) 0.0175(6) -0.0013(5) 0.0055(5) -0.0011(5)
O2_5 0.0201(4) 0.0210(4) 0.0202(4) 0.0001(3) 0.0078(3) -0.0010(3)
C2_5 0.0151(5) 0.0273(6) 0.0176(5) 0.0018(4) 0.0028(4) -0.0022(4)
C3_5 0.0213(6) 0.0261(6) 0.0261(6) 0.0038(5) 0.0039(5) -0.0023(5)
C4_5 0.0275(7) 0.0366(7) 0.0273(6) 0.0102(6) 0.0075(5) -0.0064(5)
C5_5 0.0278(7) 0.0457(8) 0.0230(6) 0.0040(6) 0.0109(5) -0.0054(6)
C6_5 0.0232(6) 0.0350(7) 0.0210(6) -0.0016(5) 0.0078(5) -0.0030(5)
O1_6 0.0181(4) 0.0217(4) 0.0185(4) -0.0008(3) 0.0064(3) 0.0000(3)
C1_6 0.0160(5) 0.0260(6) 0.0153(5) -0.0011(4) 0.0014(4) 0.0035(4)
B1_6 0.0157(6) 0.0215(6) 0.0175(6) 0.0005(5) 0.0047(5) 0.0005(5)
O2_6 0.0199(4) 0.0205(4) 0.0185(4) -0.0010(3) 0.0061(3) -0.0008(3)
C2_6 0.0171(5) 0.0252(6) 0.0155(5) -0.0005(4) 0.0017(4) 0.0034(4)
C3_6 0.0245(6) 0.0247(6) 0.0209(6) -0.0009(5) 0.0011(5) 0.0039(5)
C4_6 0.0312(7) 0.0308(7) 0.0232(6) -0.0048(5) 0.0025(5) 0.0105(5)
C5_6 0.0260(6) 0.0426(8) 0.0200(6) -0.0028(5) 0.0063(5) 0.0115(6)
C6_6 0.0192(6) 0.0353(7) 0.0191(6) 0.0021(5) 0.0052(5) 0.0044(5)
C1_7 0.0623(10) 0.0243(7) 0.0354(7) 0.0007(6) 0.0251(7) 0.0003(6)
C2_7 0.0476(9) 0.0295(7) 0.0394(8) 0.0059(6) 0.0075(7) 0.0078(6)
C3_7 0.0516(10) 0.0314(8) 0.0700(11) 0.0080(8) 0.0353(9) 0.0085(7)
C4_7 0.0829(13) 0.0332(8) 0.0434(9) 0.0100(7) 0.0358(9) 0.0135(8)
C5_7 0.0535(10) 0.0357(8) 0.0324(8) -0.0007(6) 0.0024(7) 0.0088(7)
C6_7 0.0402(8) 0.0298(7) 0.0538(9) -0.0049(7) 0.0181(7) -0.0017(6)
C1_8 0.0342(7) 0.0369(8) 0.0395(8) -0.0073(6) 0.0185(6) -0.0096(6)
C2_8 0.0398(8) 0.0313(7) 0.0311(7) 0.0024(6) 0.0143(6) -0.0044(6)
C3_8 0.0397(8) 0.0348(8) 0.0324(7) -0.0037(6) 0.0133(6) -0.0089(6)
C4_8 0.0558(9) 0.0275(7) 0.0396(8) -0.0003(6) 0.0269(7) -0.0020(6)
C5_8 0.0532(9) 0.0411(8) 0.0338(8) 0.0075(6) 0.0194(7) 0.0150(7)
C6_8 0.0289(7) 0.0580(10) 0.0322(7) -0.0098(7) 0.0076(6) 0.0050(7)
C1_9 0.0453(9) 0.0336(8) 0.0402(8) -0.0022(6) 0.0122(7) 0.0059(6)
C2_9 0.0397(8) 0.0401(8) 0.0504(9) -0.0093(7) 0.0220(7) -0.0021(7)
C3_9 0.0494(9) 0.0413(9) 0.0399(8) -0.0019(7) 0.0188(7) -0.0095(7)
C4_9 0.0409(8) 0.0330(8) 0.0459(9) 0.0023(7) 0.0065(7) -0.0004(6)
C5_9 0.0365(8) 0.0321(8) 0.0535(9) -0.0078(7) 0.0194(7) -0.0017(6)
C6_9 0.0512(9) 0.0308(7) 0.0396(8) -0.0041(6) 0.0225(7) -0.0014(6)

loop_
_atom_type_symbol
_atom_type_description
_atom_type_scat_dispersion_real
_atom_type_scat_dispersion_imag
_atom_type_scat_source
C C 0.0181 0.0091 'International Tables Vol C Tables 4.2.6.8 and 6.1.1.4'
H H 0.0000 0.0000 'International Tables Vol C Tables 4.2.6.8 and 6.1.1.4'
B B 0.0090 0.0039 'International Tables Vol C Tables 4.2.6.8 and 6.1.1.4'
N N 0.0311 0.0180 'International Tables Vol C Tables 4.2.6.8 and 6.1.1.4'
O O 0.0492 0.0322 'International Tables Vol C Tables 4.2.6.8 and 6.1.1.4'

loop_
_exptl_crystal_face_index_h
_exptl_crystal_face_index_k
_exptl_crystal_face_index_l
_exptl_crystal_face_perp_dist
-9 2 9 0.0294
-9 2 8 0.0285
8 -2 -10 0.0344
-5 -1 -9 0.0506
4 -2 10 0.0716
-4 -8 -5 0.0588
4 8 5 0.0515
-6 1 13 0.0288
2 12 0 0.0827
-8 -7 7 0.0324
1 -12 -3 0.0745

loop_
_geom_angle_atom_site_label_1
_geom_angle_atom_site_label_2
_geom_angle_atom_site_label_3
_geom_angle
_geom_angle_site_symmetry_1
_geom_angle_site_symmetry_3
_geom_angle_publ_flag
N2_1 N1_1 B1_1 120.74(9) . . ?
N2_1 N1_1 B1_5 117.15(9) . . ?
B1_1 N1_1 B1_5 122.11(10) . . ?
N2_1 C1_1 C2_1 124.44(11) . . ?
N2_1 C1_1 H1_1 117.8 . . ?
C2_1 C1_1 H1_1 117.8 . . ?
N1_1 B1_1 C3_1 116.35(11) . . ?
N1_1 B1_1 C1_3 121.41(10) . . ?
C3_1 B1_1 C1_3 122.18(10) . . ?
C1_1 N2_1 N1_1 121.42(10) . . ?
C1_1 N2_1 B1_6 119.61(9) . . ?
N1_1 N2_1 B1_6 117.40(9) . . ?
C3_1 C2_1 C7_1 121.12(11) . . ?
C3_1 C2_1 C1_1 117.97(10) . . ?
C7_1 C2_1 C1_1 120.66(11) . . ?
C4_1 C3_1 C2_1 118.13(11) . . ?
C4_1 C3_1 B1_1 123.80(11) . . ?
C2_1 C3_1 B1_1 118.06(10) . . ?
C5_1 C4_1 C3_1 120.78(12) . . ?
C5_1 C4_1 H4_1 119.6 . . ?
C3_1 C4_1 H4_1 119.6 . . ?
C4_1 C5_1 C6_1 120.33(12) . . ?
C4_1 C5_1 H5_1 119.8 . . ?
C6_1 C5_1 H5_1 119.8 . . ?
C7_1 C6_1 C5_1 120.39(11) . . ?
C7_1 C6_1 H6_1 119.8 . . ?
C5_1 C6_1 H6_1 119.8 . . ?
C6_1 C7_1 C2_1 119.23(12) . . ?
C6_1 C7_1 H7_1 120.4 . . ?
C2_1 C7_1 H7_1 120.4 . . ?
N2_2 N1_2 B1_2 120.73(9) . . ?
N2_2 N1_2 B1_6 115.85(9) . . ?
B1_2 N1_2 B1_6 123.42(9) . . ?
N2_2 C1_2 C2_2 124.55(11) . . ?
N2_2 C1_2 H1_2 117.7 . . ?
C2_2 C1_2 H1_2 117.7 . . ?
N1_2 B1_2 C3_2 116.28(11) . . ?
N1_2 B1_2 C1_4 122.07(10) . . ?
C3_2 B1_2 C1_4 121.53(10) . . ?
C1_2 N2_2 N1_2 121.48(9) . . ?
C1_2 N2_2 B1_5 118.12(9) . . ?
N1_2 N2_2 B1_5 119.46(9) . . ?
C7_2 C2_2 C3_2 121.14(11) . . ?
C7_2 C2_2 C1_2 120.69(11) . . ?
C3_2 C2_2 C1_2 118.15(10) . . ?
C4_2 C3_2 C2_2 117.94(11) . . ?
C4_2 C3_2 B1_2 124.02(11) . . ?
C2_2 C3_2 B1_2 118.04(10) . . ?
C5_2 C4_2 C3_2 120.81(11) . . ?
C5_2 C4_2 H4_2 119.6 . . ?
C3_2 C4_2 H4_2 119.6 . . ?
C4_2 C5_2 C6_2 120.53(11) . . ?
C4_2 C5_2 H5_2 119.7 . . ?
C6_2 C5_2 H5_2 119.7 . . ?
C7_2 C6_2 C5_2 120.25(11) . . ?
C7_2 C6_2 H6_2 119.9 . . ?
C5_2 C6_2 H6_2 119.9 . . ?
C6_2 C7_2 C2_2 119.30(11) . . ?
C6_2 C7_2 H7_2 120.3 . . ?
C2_2 C7_2 H7_2 120.3 . . ?
C2_3 C1_3 C6_3 119.94(11) . . ?
C2_3 C1_3 B1_1 121.27(11) . . ?
C6_3 C1_3 B1_1 118.79(10) . . ?
C3_3 C2_3 C1_3 119.94(11) . . ?
C3_3 C2_3 C7_3 119.83(11) . . ?
C1_3 C2_3 C7_3 120.17(11) . . ?
C4_3 C3_3 C2_3 118.94(11) . . ?
C4_3 C3_3 C8_3 119.72(12) . . ?
C2_3 C3_3 C8_3 121.33(12) . . ?
C5_3 C4_3 C3_3 122.31(12) . . ?
C5_3 C4_3 H4_3 118.8 . . ?
C3_3 C4_3 H4_3 118.8 . . ?
C4_3 C5_3 C6_3 118.90(12) . . ?
C4_3 C5_3 C9_3 119.92(12) . . ?
C6_3 C5_3 C9_3 121.15(12) . . ?
C5_3 C6_3 C1_3 119.95(11) . . ?
C5_3 C6_3 C10_3 119.33(11) . . ?
C1_3 C6_3 C10_3 120.72(11) . . ?
C2_3 C7_3 H7A_3 109.5 . . ?
C2_3 C7_3 H7B_3 109.5 . . ?
H7A_3 C7_3 H7B_3 109.5 . . ?
C2_3 C7_3 H7C_3 109.5 . . ?
H7A_3 C7_3 H7C_3 109.5 . . ?
H7B_3 C7_3 H7C_3 109.5 . . ?
C3_3 C8_3 H8A_3 109.5 . . ?
C3_3 C8_3 H8B_3 109.5 . . ?
H8A_3 C8_3 H8B_3 109.5 . . ?
C3_3 C8_3 H8C_3 109.5 . . ?
H8A_3 C8_3 H8C_3 109.5 . . ?
H8B_3 C8_3 H8C_3 109.5 . . ?
C5_3 C9_3 H9A_3 109.5 . . ?
C5_3 C9_3 H9B_3 109.5 . . ?
H9A_3 C9_3 H9B_3 109.5 . . ?
C5_3 C9_3 H9C_3 109.5 . . ?
H9A_3 C9_3 H9C_3 109.5 . . ?
H9B_3 C9_3 H9C_3 109.5 . . ?
C6_3 C10_3 H10A_3 109.5 . . ?
C6_3 C10_3 H10B_3 109.5 . . ?
H10A_3 C10_3 H10B_3 109.5 . . ?
C6_3 C10_3 H10C_3 109.5 . . ?
H10A_3 C10_3 H10C_3 109.5 . . ?
H10B_3 C10_3 H10C_3 109.5 . . ?
C6_4 C1_4 C2_4 120.38(11) . . ?
C6_4 C1_4 B1_2 117.83(10) . . ?
C2_4 C1_4 B1_2 121.76(11) . . ?
C3_4 C2_4 C1_4 119.73(12) . . ?
C3_4 C2_4 C7_4 120.08(11) . . ?
C1_4 C2_4 C7_4 120.18(11) . . ?
C4_4 C3_4 C2_4 118.66(12) . . ?
C4_4 C3_4 C8_4 119.95(12) . . ?
C2_4 C3_4 C8_4 121.37(12) . . ?
C5_4 C4_4 C3_4 122.88(12) . . ?
C5_4 C4_4 H4_4 118.6 . . ?
C3_4 C4_4 H4_4 118.6 . . ?
C4_4 C5_4 C6_4 118.48(12) . . ?
C4_4 C5_4 C9_4 120.14(12) . . ?
C6_4 C5_4 C9_4 121.36(12) . . ?
C5_4 C6_4 C1_4 119.82(11) . . ?
C5_4 C6_4 C10_4 119.40(11) . . ?
C1_4 C6_4 C10_4 120.78(11) . . ?
C2_4 C7_4 H7A_4 109.5 . . ?
C2_4 C7_4 H7B_4 109.5 . . ?
H7A_4 C7_4 H7B_4 109.5 . . ?
C2_4 C7_4 H7C_4 109.5 . . ?
H7A_4 C7_4 H7C_4 109.5 . . ?
H7B_4 C7_4 H7C_4 109.5 . . ?
C3_4 C8_4 H8A_4 109.5 . . ?
C3_4 C8_4 H8B_4 109.5 . . ?
H8A_4 C8_4 H8B_4 109.5 . . ?
C3_4 C8_4 H8C_4 109.5 . . ?
H8A_4 C8_4 H8C_4 109.5 . . ?
H8B_4 C8_4 H8C_4 109.5 . . ?
C5_4 C9_4 H9A_4 109.5 . . ?
C5_4 C9_4 H9B_4 109.5 . . ?
H9A_4 C9_4 H9B_4 109.5 . . ?
C5_4 C9_4 H9C_4 109.5 . . ?
H9A_4 C9_4 H9C_4 109.5 . . ?
H9B_4 C9_4 H9C_4 109.5 . . ?
C6_4 C10_4 H10A_4 109.5 . . ?
C6_4 C10_4 H10B_4 109.5 . . ?
H10A_4 C10_4 H10B_4 109.5 . . ?
C6_4 C10_4 H10C_4 109.5 . . ?
H10A_4 C10_4 H10C_4 109.5 . . ?
H10B_4 C10_4 H10C_4 109.5 . . ?
C1_5 O1_5 B1_5 105.80(9) . . ?
O1_5 C1_5 C6_5 127.84(11) . . ?
O1_5 C1_5 C2_5 110.18(10) . . ?
C6_5 C1_5 C2_5 121.96(11) . . ?
O1_5 B1_5 O2_5 107.97(9) . . ?
O1_5 B1_5 N1_1 111.94(9) . . ?
O2_5 B1_5 N1_1 113.71(9) . . ?
O1_5 B1_5 N2_2 106.35(9) . . ?
O2_5 B1_5 N2_2 108.17(9) . . ?
N1_1 B1_5 N2_2 108.38(9) . . ?
C2_5 O2_5 B1_5 105.31(9) . . ?
O2_5 C2_5 C3_5 127.76(11) . . ?
O2_5 C2_5 C1_5 110.73(10) . . ?
C3_5 C2_5 C1_5 121.49(11) . . ?
C2_5 C3_5 C4_5 117.16(12) . . ?
C2_5 C3_5 H3_5 121.4 . . ?
C4_5 C3_5 H3_5 121.4 . . ?
C5_5 C4_5 C3_5 121.22(12) . . ?
C5_5 C4_5 H4_5 119.4 . . ?
C3_5 C4_5 H4_5 119.4 . . ?
C4_5 C5_5 C6_5 121.29(12) . . ?
C4_5 C5_5 H5_5 119.4 . . ?
C6_5 C5_5 H5_5 119.4 . . ?
C1_5 C6_5 C5_5 116.89(12) . . ?
C1_5 C6_5 H6_5 121.6 . . ?
C5_5 C6_5 H6_5 121.6 . . ?
C1_6 O1_6 B1_6 105.89(9) . . ?
O1_6 C1_6 C6_6 127.82(11) . . ?
O1_6 C1_6 C2_6 110.21(10) . . ?
C6_6 C1_6 C2_6 121.96(11) . . ?
O1_6 B1_6 O2_6 107.55(9) . . ?
O1_6 B1_6 N1_2 111.48(9) . . ?
O2_6 B1_6 N1_2 113.53(9) . . ?
O1_6 B1_6 N2_1 108.51(9) . . ?
O2_6 B1_6 N2_1 106.95(9) . . ?
N1_2 B1_6 N2_1 108.64(9) . . ?
C2_6 O2_6 B1_6 105.44(9) . . ?
O2_6 C2_6 C3_6 127.46(11) . . ?
O2_6 C2_6 C1_6 110.80(10) . . ?
C3_6 C2_6 C1_6 121.74(11) . . ?
C2_6 C3_6 C4_6 116.80(12) . . ?
C2_6 C3_6 H3_6 121.6 . . ?
C4_6 C3_6 H3_6 121.6 . . ?
C5_6 C4_6 C3_6 121.42(12) . . ?
C5_6 C4_6 H4_6 119.3 . . ?
C3_6 C4_6 H4_6 119.3 . . ?
C4_6 C5_6 C6_6 121.39(12) . . ?
C4_6 C5_6 H5_6 119.3 . . ?
C6_6 C5_6 H5_6 119.3 . . ?
C1_6 C6_6 C5_6 116.68(12) . . ?
C1_6 C6_6 H6_6 121.7 . . ?
C5_6 C6_6 H6_6 121.7 . . ?
C6_7 C1_7 C2_7 119.69(14) . . ?
C6_7 C1_7 H1_7 120.2 . . ?
C2_7 C1_7 H1_7 120.2 . . ?
C1_7 C2_7 C3_7 120.03(14) . . ?
C1_7 C2_7 H2_7 120.0 . . ?
C3_7 C2_7 H2_7 120.0 . . ?
C2_7 C3_7 C4_7 119.77(16) . . ?
C2_7 C3_7 H3_7 120.1 . . ?
C4_7 C3_7 H3_7 120.1 . . ?
C5_7 C4_7 C3_7 119.89(15) . . ?
C5_7 C4_7 H4_7 120.1 . . ?
C3_7 C4_7 H4_7 120.1 . . ?
C4_7 C5_7 C6_7 120.35(15) . . ?
C4_7 C5_7 H5_7 119.8 . . ?
C6_7 C5_7 H5_7 119.8 . . ?
C5_7 C6_7 C1_7 120.24(15) . . ?
C5_7 C6_7 H6_7 119.9 . . ?
C1_7 C6_7 H6_7 119.9 . . ?
C2_8 C1_8 C6_8 119.89(14) . . ?
C2_8 C1_8 H1_8 120.1 . . ?
C6_8 C1_8 H1_8 120.1 . . ?
C3_8 C2_8 C1_8 119.79(14) . . ?
C3_8 C2_8 H2_8 120.1 . . ?
C1_8 C2_8 H2_8 120.1 . . ?
C4_8 C3_8 C2_8 120.46(14) . . ?
C4_8 C3_8 H3_8 119.8 . . ?
C2_8 C3_8 H3_8 119.8 . . ?
C5_8 C4_8 C3_8 119.98(14) . . ?
C5_8 C4_8 H4_8 120.0 . . ?
C3_8 C4_8 H4_8 120.0 . . ?
C4_8 C5_8 C6_8 120.12(14) . . ?
C4_8 C5_8 H5_8 119.9 . . ?
C6_8 C5_8 H5_8 119.9 . . ?
C1_8 C6_8 C5_8 119.73(14) . . ?
C1_8 C6_8 H6_8 120.1 . . ?
C5_8 C6_8 H6_8 120.1 . . ?
C2_9 C1_9 C6_9 120.27(15) . . ?
C2_9 C1_9 H1_9 119.9 . . ?
C6_9 C1_9 H1_9 119.9 . . ?
C1_9 C2_9 C3_9 119.97(15) . . ?
C1_9 C2_9 H2_9 120.0 . . ?
C3_9 C2_9 H2_9 120.0 . . ?
C2_9 C3_9 C4_9 119.90(15) . . ?
C2_9 C3_9 H3_9 120.1 . . ?
C4_9 C3_9 H3_9 120.1 . . ?
C5_9 C4_9 C3_9 119.81(15) . . ?
C5_9 C4_9 H4_9 120.1 . . ?
C3_9 C4_9 H4_9 120.1 . . ?
C6_9 C5_9 C4_9 120.08(14) . . ?
C6_9 C5_9 H5_9 120.0 . . ?
C4_9 C5_9 H5_9 120.0 . . ?
C1_9 C6_9 C5_9 119.97(15) . . ?
C1_9 C6_9 H6_9 120.0 . . ?
C5_9 C6_9 H6_9 120.0 . . ?

loop_
_geom_bond_atom_site_label_1
_geom_bond_atom_site_label_2
_geom_bond_distance
_geom_bond_site_symmetry_2
_geom_bond_publ_flag
N1_1 N2_1 1.3864(13) . ?
N1_1 B1_1 1.4306(16) . ?
N1_1 B1_5 1.5466(15) . ?
C1_1 N2_1 1.3052(15) . ?
C1_1 C2_1 1.4308(16) . ?
C1_1 H1_1 0.9500 . ?
B1_1 C3_1 1.5425(17) . ?
B1_1 C1_3 1.5721(18) . ?
N2_1 B1_6 1.6137(15) . ?
C2_1 C3_1 1.4058(17) . ?
C2_1 C7_1 1.4067(16) . ?
C3_1 C4_1 1.4053(16) . ?
C4_1 C5_1 1.3828(18) . ?
C4_1 H4_1 0.9500 . ?
C5_1 C6_1 1.3985(19) . ?
C5_1 H5_1 0.9500 . ?
C6_1 C7_1 1.3817(17) . ?
C6_1 H6_1 0.9500 . ?
C7_1 H7_1 0.9500 . ?
N1_2 N2_2 1.3884(13) . ?
N1_2 B1_2 1.4332(16) . ?
N1_2 B1_6 1.5401(15) . ?
C1_2 N2_2 1.3033(15) . ?
C1_2 C2_2 1.4300(16) . ?
C1_2 H1_2 0.9500 . ?
B1_2 C3_2 1.5397(17) . ?
B1_2 C1_4 1.5732(17) . ?
N2_2 B1_5 1.6324(15) . ?
C2_2 C7_2 1.4073(16) . ?
C2_2 C3_2 1.4078(16) . ?
C3_2 C4_2 1.4040(16) . ?
C4_2 C5_2 1.3792(17) . ?
C4_2 H4_2 0.9500 . ?
C5_2 C6_2 1.3994(18) . ?
C5_2 H5_2 0.9500 . ?
C6_2 C7_2 1.3767(17) . ?
C6_2 H6_2 0.9500 . ?
C7_2 H7_2 0.9500 . ?
C1_3 C2_3 1.4066(16) . ?
C1_3 C6_3 1.4073(17) . ?
C2_3 C3_3 1.3988(17) . ?
C2_3 C7_3 1.5098(17) . ?
C3_3 C4_3 1.3902(19) . ?
C3_3 C8_3 1.5073(18) . ?
C4_3 C5_3 1.3870(18) . ?
C4_3 H4_3 0.9500 . ?
C5_3 C6_3 1.4008(17) . ?
C5_3 C9_3 1.5039(18) . ?
C6_3 C10_3 1.5131(17) . ?
C7_3 H7A_3 0.9800 . ?
C7_3 H7B_3 0.9800 . ?
C7_3 H7C_3 0.9800 . ?
C8_3 H8A_3 0.9800 . ?
C8_3 H8B_3 0.9800 . ?
C8_3 H8C_3 0.9800 . ?
C9_3 H9A_3 0.9800 . ?
C9_3 H9B_3 0.9800 . ?
C9_3 H9C_3 0.9800 . ?
C10_3 H10A_3 0.9800 . ?
C10_3 H10B_3 0.9800 . ?
C10_3 H10C_3 0.9800 . ?
C1_4 C6_4 1.4051(17) . ?
C1_4 C2_4 1.4096(17) . ?
C2_4 C3_4 1.4005(17) . ?
C2_4 C7_4 1.5104(18) . ?
C3_4 C4_4 1.3903(19) . ?
C3_4 C8_4 1.5089(18) . ?
C4_4 C5_4 1.3893(19) . ?
C4_4 H4_4 0.9500 . ?
C5_4 C6_4 1.4048(17) . ?
C5_4 C9_4 1.5065(18) . ?
C6_4 C10_4 1.5117(17) . ?
C7_4 H7A_4 0.9800 . ?
C7_4 H7B_4 0.9800 . ?
C7_4 H7C_4 0.9800 . ?
C8_4 H8A_4 0.9800 . ?
C8_4 H8B_4 0.9800 . ?
C8_4 H8C_4 0.9800 . ?
C9_4 H9A_4 0.9800 . ?
C9_4 H9B_4 0.9800 . ?
C9_4 H9C_4 0.9800 . ?
C10_4 H10A_4 0.9800 . ?
C10_4 H10B_4 0.9800 . ?
C10_4 H10C_4 0.9800 . ?
O1_5 C1_5 1.3743(14) . ?
O1_5 B1_5 1.4467(15) . ?
C1_5 C6_5 1.3755(17) . ?
C1_5 C2_5 1.3892(17) . ?
B1_5 O2_5 1.4572(15) . ?
O2_5 C2_5 1.3714(14) . ?
C2_5 C3_5 1.3790(17) . ?
C3_5 C4_5 1.3991(19) . ?
C3_5 H3_5 0.9500 . ?
C4_5 C5_5 1.384(2) . ?
C4_5 H4_5 0.9500 . ?
C5_5 C6_5 1.4028(19) . ?
C5_5 H5_5 0.9500 . ?
C6_5 H6_5 0.9500 . ?
O1_6 C1_6 1.3738(14) . ?
O1_6 B1_6 1.4502(15) . ?
C1_6 C6_6 1.3760(17) . ?
C1_6 C2_6 1.3921(17) . ?
B1_6 O2_6 1.4653(15) . ?
O2_6 C2_6 1.3666(14) . ?
C2_6 C3_6 1.3769(17) . ?
C3_6 C4_6 1.4025(18) . ?
C3_6 H3_6 0.9500 . ?
C4_6 C5_6 1.382(2) . ?
C4_6 H4_6 0.9500 . ?
C5_6 C6_6 1.4042(19) . ?
C5_6 H5_6 0.9500 . ?
C6_6 H6_6 0.9500 . ?
C1_7 C6_7 1.375(2) . ?
C1_7 C2_7 1.380(2) . ?
C1_7 H1_7 0.9500 . ?
C2_7 C3_7 1.381(2) . ?
C2_7 H2_7 0.9500 . ?
C3_7 C4_7 1.381(2) . ?
C3_7 H3_7 0.9500 . ?
C4_7 C5_7 1.370(3) . ?
C4_7 H4_7 0.9500 . ?
C5_7 C6_7 1.372(2) . ?
C5_7 H5_7 0.9500 . ?
C6_7 H6_7 0.9500 . ?
C1_8 C2_8 1.384(2) . ?
C1_8 C6_8 1.386(2) . ?
C1_8 H1_8 0.9500 . ?
C2_8 C3_8 1.3792(19) . ?
C2_8 H2_8 0.9500 . ?
C3_8 C4_8 1.377(2) . ?
C3_8 H3_8 0.9500 . ?
C4_8 C5_8 1.376(2) . ?
C4_8 H4_8 0.9500 . ?
C5_8 C6_8 1.387(2) . ?
C5_8 H5_8 0.9500 . ?
C6_8 H6_8 0.9500 . ?
C1_9 C2_9 1.376(2) . ?
C1_9 C6_9 1.377(2) . ?
C1_9 H1_9 0.9500 . ?
C2_9 C3_9 1.381(2) . ?
C2_9 H2_9 0.9500 . ?
C3_9 C4_9 1.384(2) . ?
C3_9 H3_9 0.9500 . ?
C4_9 C5_9 1.382(2) . ?
C4_9 H4_9 0.9500 . ?
C5_9 C6_9 1.379(2) . ?
C5_9 H5_9 0.9500 . ?
C6_9 H6_9 0.9500 . ?

loop_
_geom_torsion_atom_site_label_1
_geom_torsion_atom_site_label_2
_geom_torsion_atom_site_label_3
_geom_torsion_atom_site_label_4
_geom_torsion
_geom_torsion_site_symmetry_1
_geom_torsion_site_symmetry_2
_geom_torsion_site_symmetry_3
_geom_torsion_site_symmetry_4
_geom_torsion_publ_flag
N2_1 N1_1 B1_1 C3_1 6.69(16) . . . . ?
B1_5 N1_1 B1_1 C3_1 -173.97(10) . . . . ?
N2_1 N1_1 B1_1 C1_3 -170.57(10) . . . . ?
B1_5 N1_1 B1_1 C1_3 8.76(17) . . . . ?
C2_1 C1_1 N2_1 N1_1 5.63(17) . . . . ?
C2_1 C1_1 N2_1 B1_6 -159.74(11) . . . . ?
B1_1 N1_1 N2_1 C1_1 -10.99(16) . . . . ?
B1_5 N1_1 N2_1 C1_1 169.64(10) . . . . ?
B1_1 N1_1 N2_1 B1_6 154.69(10) . . . . ?
B1_5 N1_1 N2_1 B1_6 -24.68(13) . . . . ?
N2_1 C1_1 C2_1 C3_1 3.92(18) . . . . ?
N2_1 C1_1 C2_1 C7_1 178.22(11) . . . . ?
C7_1 C2_1 C3_1 C4_1 -1.24(17) . . . . ?
C1_1 C2_1 C3_1 C4_1 173.03(11) . . . . ?
C7_1 C2_1 C3_1 B1_1 178.21(11) . . . . ?
C1_1 C2_1 C3_1 B1_1 -7.52(16) . . . . ?
N1_1 B1_1 C3_1 C4_1 -178.12(11) . . . . ?
C1_3 B1_1 C3_1 C4_1 -0.88(18) . . . . ?
N1_1 B1_1 C3_1 C2_1 2.46(16) . . . . ?
C1_3 B1_1 C3_1 C2_1 179.70(11) . . . . ?
C2_1 C3_1 C4_1 C5_1 0.81(18) . . . . ?
B1_1 C3_1 C4_1 C5_1 -178.61(11) . . . . ?
C3_1 C4_1 C5_1 C6_1 0.15(19) . . . . ?
C4_1 C5_1 C6_1 C7_1 -0.70(19) . . . . ?
C5_1 C6_1 C7_1 C2_1 0.28(19) . . . . ?
C3_1 C2_1 C7_1 C6_1 0.71(18) . . . . ?
C1_1 C2_1 C7_1 C6_1 -173.41(11) . . . . ?
N2_2 N1_2 B1_2 C3_2 10.14(16) . . . . ?
B1_6 N1_2 B1_2 C3_2 -170.03(10) . . . . ?
N2_2 N1_2 B1_2 C1_4 -166.03(10) . . . . ?
B1_6 N1_2 B1_2 C1_4 13.80(17) . . . . ?
C2_2 C1_2 N2_2 N1_2 -0.42(17) . . . . ?
C2_2 C1_2 N2_2 B1_5 -169.28(10) . . . . ?
B1_2 N1_2 N2_2 C1_2 -7.38(16) . . . . ?
B1_6 N1_2 N2_2 C1_2 172.79(10) . . . . ?
B1_2 N1_2 N2_2 B1_5 161.33(10) . . . . ?
B1_6 N1_2 N2_2 B1_5 -18.50(14) . . . . ?
N2_2 C1_2 C2_2 C7_2 -177.24(11) . . . . ?
N2_2 C1_2 C2_2 C3_2 4.59(18) . . . . ?
C7_2 C2_2 C3_2 C4_2 1.25(17) . . . . ?
C1_2 C2_2 C3_2 C4_2 179.42(10) . . . . ?
C7_2 C2_2 C3_2 B1_2 -179.25(11) . . . . ?
C1_2 C2_2 C3_2 B1_2 -1.08(16) . . . . ?
N1_2 B1_2 C3_2 C4_2 173.61(11) . . . . ?
C1_4 B1_2 C3_2 C4_2 -10.20(18) . . . . ?
N1_2 B1_2 C3_2 C2_2 -5.86(16) . . . . ?
C1_4 B1_2 C3_2 C2_2 170.33(11) . . . . ?
C2_2 C3_2 C4_2 C5_2 0.42(17) . . . . ?
B1_2 C3_2 C4_2 C5_2 -179.04(11) . . . . ?
C3_2 C4_2 C5_2 C6_2 -1.54(18) . . . . ?
C4_2 C5_2 C6_2 C7_2 0.97(19) . . . . ?
C5_2 C6_2 C7_2 C2_2 0.69(18) . . . . ?
C3_2 C2_2 C7_2 C6_2 -1.81(18) . . . . ?
C1_2 C2_2 C7_2 C6_2 -179.93(11) . . . . ?
N1_1 B1_1 C1_3 C2_3 -99.02(14) . . . . ?
C3_1 B1_1 C1_3 C2_3 83.87(14) . . . . ?
N1_1 B1_1 C1_3 C6_3 81.52(14) . . . . ?
C3_1 B1_1 C1_3 C6_3 -95.58(14) . . . . ?
C6_3 C1_3 C2_3 C3_3 -1.94(17) . . . . ?
B1_1 C1_3 C2_3 C3_3 178.61(11) . . . . ?
C6_3 C1_3 C2_3 C7_3 -179.02(11) . . . . ?
B1_1 C1_3 C2_3 C7_3 1.53(17) . . . . ?
C1_3 C2_3 C3_3 C4_3 1.37(17) . . . . ?
C7_3 C2_3 C3_3 C4_3 178.46(11) . . . . ?
C1_3 C2_3 C3_3 C8_3 -178.34(11) . . . . ?
C7_3 C2_3 C3_3 C8_3 -1.25(18) . . . . ?
C2_3 C3_3 C4_3 C5_3 -0.06(18) . . . . ?
C8_3 C3_3 C4_3 C5_3 179.65(12) . . . . ?
C3_3 C4_3 C5_3 C6_3 -0.66(18) . . . . ?
C3_3 C4_3 C5_3 C9_3 -178.76(12) . . . . ?
C4_3 C5_3 C6_3 C1_3 0.07(17) . . . . ?
C9_3 C5_3 C6_3 C1_3 178.14(11) . . . . ?
C4_3 C5_3 C6_3 C10_3 -179.27(11) . . . . ?
C9_3 C5_3 C6_3 C10_3 -1.20(17) . . . . ?
C2_3 C1_3 C6_3 C5_3 1.22(17) . . . . ?
B1_1 C1_3 C6_3 C5_3 -179.32(10) . . . . ?
C2_3 C1_3 C6_3 C10_3 -179.45(11) . . . . ?
B1_1 C1_3 C6_3 C10_3 0.01(16) . . . . ?
N1_2 B1_2 C1_4 C6_4 76.23(14) . . . . ?
C3_2 B1_2 C1_4 C6_4 -99.74(13) . . . . ?
N1_2 B1_2 C1_4 C2_4 -105.64(13) . . . . ?
C3_2 B1_2 C1_4 C2_4 78.39(15) . . . . ?
C6_4 C1_4 C2_4 C3_4 -0.77(16) . . . . ?
B1_2 C1_4 C2_4 C3_4 -178.85(10) . . . . ?
C6_4 C1_4 C2_4 C7_4 -179.28(11) . . . . ?
B1_2 C1_4 C2_4 C7_4 2.64(16) . . . . ?
C1_4 C2_4 C3_4 C4_4 -0.63(17) . . . . ?
C7_4 C2_4 C3_4 C4_4 177.88(11) . . . . ?
C1_4 C2_4 C3_4 C8_4 -179.44(11) . . . . ?
C7_4 C2_4 C3_4 C8_4 -0.93(17) . . . . ?
C2_4 C3_4 C4_4 C5_4 0.36(19) . . . . ?
C8_4 C3_4 C4_4 C5_4 179.19(12) . . . . ?
C3_4 C4_4 C5_4 C6_4 1.31(18) . . . . ?
C3_4 C4_4 C5_4 C9_4 -177.11(12) . . . . ?
C4_4 C5_4 C6_4 C1_4 -2.69(17) . . . . ?
C9_4 C5_4 C6_4 C1_4 175.70(11) . . . . ?
C4_4 C5_4 C6_4 C10_4 177.73(11) . . . . ?
C9_4 C5_4 C6_4 C10_4 -3.88(17) . . . . ?
C2_4 C1_4 C6_4 C5_4 2.46(17) . . . . ?
B1_2 C1_4 C6_4 C5_4 -179.39(10) . . . . ?
C2_4 C1_4 C6_4 C10_4 -177.96(10) . . . . ?
B1_2 C1_4 C6_4 C10_4 0.19(16) . . . . ?
B1_5 O1_5 C1_5 C6_5 179.53(12) . . . . ?
B1_5 O1_5 C1_5 C2_5 0.97(12) . . . . ?
C1_5 O1_5 B1_5 O2_5 -1.25(11) . . . . ?
C1_5 O1_5 B1_5 N1_1 -127.16(10) . . . . ?
C1_5 O1_5 B1_5 N2_2 114.65(9) . . . . ?
N2_1 N1_1 B1_5 O1_5 -140.85(10) . . . . ?
B1_1 N1_1 B1_5 O1_5 39.79(15) . . . . ?
N2_1 N1_1 B1_5 O2_5 96.46(11) . . . . ?
B1_1 N1_1 B1_5 O2_5 -82.90(13) . . . . ?
N2_1 N1_1 B1_5 N2_2 -23.86(13) . . . . ?
B1_1 N1_1 B1_5 N2_2 156.78(10) . . . . ?
C1_2 N2_2 B1_5 O1_5 -21.36(13) . . . . ?
N1_2 N2_2 B1_5 O1_5 169.55(9) . . . . ?
C1_2 N2_2 B1_5 O2_5 94.41(12) . . . . ?
N1_2 N2_2 B1_5 O2_5 -74.68(12) . . . . ?
C1_2 N2_2 B1_5 N1_1 -141.88(10) . . . . ?
N1_2 N2_2 B1_5 N1_1 49.03(13) . . . . ?
O1_5 B1_5 O2_5 C2_5 1.07(11) . . . . ?
N1_1 B1_5 O2_5 C2_5 125.93(10) . . . . ?
N2_2 B1_5 O2_5 C2_5 -113.63(9) . . . . ?
B1_5 O2_5 C2_5 C3_5 -178.69(11) . . . . ?
B1_5 O2_5 C2_5 C1_5 -0.49(12) . . . . ?
O1_5 C1_5 C2_5 O2_5 -0.31(13) . . . . ?
C6_5 C1_5 C2_5 O2_5 -178.97(10) . . . . ?
O1_5 C1_5 C2_5 C3_5 178.02(10) . . . . ?
C6_5 C1_5 C2_5 C3_5 -0.64(18) . . . . ?
O2_5 C2_5 C3_5 C4_5 178.32(11) . . . . ?
C1_5 C2_5 C3_5 C4_5 0.30(17) . . . . ?
C2_5 C3_5 C4_5 C5_5 -0.04(18) . . . . ?
C3_5 C4_5 C5_5 C6_5 0.1(2) . . . . ?
O1_5 C1_5 C6_5 C5_5 -177.73(11) . . . . ?
C2_5 C1_5 C6_5 C5_5 0.67(18) . . . . ?
C4_5 C5_5 C6_5 C1_5 -0.42(19) . . . . ?
B1_6 O1_6 C1_6 C6_6 177.27(11) . . . . ?
B1_6 O1_6 C1_6 C2_6 -2.13(12) . . . . ?
C1_6 O1_6 B1_6 O2_6 3.23(11) . . . . ?
C1_6 O1_6 B1_6 N1_2 -121.82(10) . . . . ?
C1_6 O1_6 B1_6 N2_1 118.59(9) . . . . ?
N2_2 N1_2 B1_6 O1_6 -149.89(9) . . . . ?
B1_2 N1_2 B1_6 O1_6 30.28(15) . . . . ?
N2_2 N1_2 B1_6 O2_6 88.47(12) . . . . ?
B1_2 N1_2 B1_6 O2_6 -91.36(13) . . . . ?
N2_2 N1_2 B1_6 N2_1 -30.37(13) . . . . ?
B1_2 N1_2 B1_6 N2_1 149.79(10) . . . . ?
C1_1 N2_1 B1_6 O1_6 -17.08(14) . . . . ?
N1_1 N2_1 B1_6 O1_6 176.97(9) . . . . ?
C1_1 N2_1 B1_6 O2_6 98.66(12) . . . . ?
N1_1 N2_1 B1_6 O2_6 -67.28(12) . . . . ?
C1_1 N2_1 B1_6 N1_2 -138.44(10) . . . . ?
N1_1 N2_1 B1_6 N1_2 55.62(12) . . . . ?
O1_6 B1_6 O2_6 C2_6 -3.13(11) . . . . ?
N1_2 B1_6 O2_6 C2_6 120.68(10) . . . . ?
N2_1 B1_6 O2_6 C2_6 -119.52(9) . . . . ?
B1_6 O2_6 C2_6 C3_6 -177.49(11) . . . . ?
B1_6 O2_6 C2_6 C1_6 1.88(12) . . . . ?
O1_6 C1_6 C2_6 O2_6 0.15(13) . . . . ?
C6_6 C1_6 C2_6 O2_6 -179.29(10) . . . . ?
O1_6 C1_6 C2_6 C3_6 179.56(10) . . . . ?
C6_6 C1_6 C2_6 C3_6 0.12(17) . . . . ?
O2_6 C2_6 C3_6 C4_6 178.97(10) . . . . ?
C1_6 C2_6 C3_6 C4_6 -0.33(17) . . . . ?
C2_6 C3_6 C4_6 C5_6 0.29(18) . . . . ?
C3_6 C4_6 C5_6 C6_6 -0.04(19) . . . . ?
O1_6 C1_6 C6_6 C5_6 -179.19(11) . . . . ?
C2_6 C1_6 C6_6 C5_6 0.15(17) . . . . ?
C4_6 C5_6 C6_6 C1_6 -0.18(18) . . . . ?
C6_7 C1_7 C2_7 C3_7 1.7(2) . . . . ?
C1_7 C2_7 C3_7 C4_7 -0.7(2) . . . . ?
C2_7 C3_7 C4_7 C5_7 -0.9(3) . . . . ?
C3_7 C4_7 C5_7 C6_7 1.6(3) . . . . ?
C4_7 C5_7 C6_7 C1_7 -0.6(2) . . . . ?
C2_7 C1_7 C6_7 C5_7 -1.0(2) . . . . ?
C6_8 C1_8 C2_8 C3_8 1.2(2) . . . . ?
C1_8 C2_8 C3_8 C4_8 -0.6(2) . . . . ?
C2_8 C3_8 C4_8 C5_8 -0.8(2) . . . . ?
C3_8 C4_8 C5_8 C6_8 1.6(2) . . . . ?
C2_8 C1_8 C6_8 C5_8 -0.5(2) . . . . ?
C4_8 C5_8 C6_8 C1_8 -0.9(2) . . . . ?
C6_9 C1_9 C2_9 C3_9 -0.4(2) . . . . ?
C1_9 C2_9 C3_9 C4_9 0.3(2) . . . . ?
C2_9 C3_9 C4_9 C5_9 -0.1(2) . . . . ?
C3_9 C4_9 C5_9 C6_9 0.1(2) . . . . ?
C2_9 C1_9 C6_9 C5_9 0.4(2) . . . . ?
C4_9 C5_9 C6_9 C1_9 -0.2(2) . . . . ?
